data_4306868
loop_
_publ_author_name
'Javier Vela'
'Jordi Cirera'
'Jeremy M. Smith'
'Rene J. Lachicotte'
'Christine J. Flaschenriem'
'Santiago Alvarez'
'Patrick L. Holland'

_publ_section_title
;
Quantitative Geometric Descriptions of the Belt Iron Atoms of the
Iron-Molybdenum Cofactor of Nitrogenase and Synthetic Iron(II) Model
Complexes
;
_journal_name_full 'Inorganic Chemistry'
_journal_page_first 60
_journal_page_last 71
_journal_paper_doi 10.1021/ic0609148
_journal_volume 46
_journal_year 2007
_chemical_formula_sum 'C36 H53 F3 Fe N2 O3 S'
_chemical_formula_weight 706.71
_chemical_name_systematic
; 
 ? 
;
_space_group_IT_number 14
_symmetry_cell_setting monoclinic
_symmetry_space_group_name_Hall '-P 2yn'
_symmetry_space_group_name_H-M 'P 1 21/n 1'
_atom_sites_solution_hydrogens geom
_atom_sites_solution_primary direct
_atom_sites_solution_secondary difmap
_audit_creation_method SHELXL-97
_cell_angle_alpha 90.00
_cell_angle_beta 95.194(2)
_cell_angle_gamma 90.00
_cell_formula_units_Z 4
_cell_length_a 9.7581(12)
_cell_length_b 17.336(2)
_cell_length_c 21.989(3)
_cell_measurement_temperature 193(2)
_cell_volume 3704.5(8)
_computing_cell_refinement 'Bruker SMART'
_computing_data_collection 'Bruker SMART'
_computing_data_reduction 'Bruker SHELXTL'
_computing_molecular_graphics 'Bruker SHELXTL'
_computing_publication_material 'Bruker SHELXTL'
_computing_structure_refinement 'SHELXL-97 (Sheldrick, 1997)'
_computing_structure_solution 'SHELXS-97 (Sheldrick, 1990)'
_diffrn_ambient_temperature 193(2)
_diffrn_measured_fraction_theta_full 0.946
_diffrn_measured_fraction_theta_max 0.946
_diffrn_measurement_device_type 'CCD area detector'
_diffrn_measurement_method 'omega scans'
_diffrn_radiation_monochromator graphite
_diffrn_radiation_source 'fine-focus sealed tube'
_diffrn_radiation_type MoK\a
_diffrn_radiation_wavelength 0.71073
_diffrn_reflns_av_R_equivalents 0.0488
_diffrn_reflns_av_sigmaI/netI 0.0929
_diffrn_reflns_limit_h_max 11
_diffrn_reflns_limit_h_min -12
_diffrn_reflns_limit_k_max 23
_diffrn_reflns_limit_k_min -18
_diffrn_reflns_limit_l_max 28
_diffrn_reflns_limit_l_min -29
_diffrn_reflns_number 21706
_diffrn_reflns_theta_full 28.25
_diffrn_reflns_theta_max 28.25
_diffrn_reflns_theta_min 1.50
_exptl_absorpt_coefficient_mu 0.514
_exptl_absorpt_correction_T_max 0.931
_exptl_absorpt_correction_T_min 0.912
_exptl_absorpt_correction_type empirical
_exptl_absorpt_process_details SADABS
_exptl_crystal_colour Red
_exptl_crystal_density_diffrn 1.267
_exptl_crystal_density_meas ?
_exptl_crystal_density_method 'not measured'
_exptl_crystal_description Cluster
_exptl_crystal_F_000 1504
_exptl_crystal_size_max 0.18
_exptl_crystal_size_mid 0.18
_exptl_crystal_size_min 0.14
_refine_diff_density_max 0.433
_refine_diff_density_min -0.492
_refine_diff_density_rms 0.063
_refine_ls_extinction_method none
_refine_ls_goodness_of_fit_ref 1.143
_refine_ls_hydrogen_treatment constr
_refine_ls_matrix_type full
_refine_ls_number_parameters 415
_refine_ls_number_reflns 8649
_refine_ls_number_restraints 0
_refine_ls_restrained_S_all 1.143
_refine_ls_R_factor_all 0.1635
_refine_ls_R_factor_gt 0.0984
_refine_ls_shift/su_max 0.045
_refine_ls_shift/su_mean 0.006
_refine_ls_structure_factor_coef Fsqd
_refine_ls_weighting_details 'calc w=1/[\s^2^(Fo^2^)+(0.0723P)^2^+2.2008P] where P=(Fo^2^+2Fc^2^)/3'
_refine_ls_weighting_scheme calc
_refine_ls_wR_factor_gt 0.1662
_refine_ls_wR_factor_ref 0.1892
_reflns_number_gt 5578
_reflns_number_total 8649
_reflns_threshold_expression >2sigma(I)
_cod_data_source_file ic0609148si20060525_034035_5.cif
_cod_data_source_block 5
_cod_depositor_comments
;
The following automatic conversions were performed:
'_symmetry_cell_setting' value 'Monoclinic' changed to 'monoclinic'
according to '/home/saulius/struct/CIF-dictionaries/cif_core.dic'
dictionary named 'cif_core.dic' version 2.4.1 from 2010-06-29.

Automatic conversion script
Id: cif_fix_enum 1527 2010-12-29 10:47:43Z saulius 

The following automatic conversions were performed:

'_exptl_crystal_density_meas' value 'na' was changed to '?' - the
value is perceived as not measured.

Automatic conversion script
Id: cif_fix_values 3008 2015-01-20 13:52:24Z robertas 
;
_cod_original_cell_volume 3704.4(8)
_cod_database_code 4306868

loop_
_symmetry_equiv_pos_as_xyz
'x, y, z'
'-x+1/2, y+1/2, -z+1/2'
'-x, -y, -z'
'x-1/2, -y-1/2, z-1/2'

loop_
_atom_site_label
_atom_site_type_symbol
_atom_site_fract_x
_atom_site_fract_y
_atom_site_fract_z
_atom_site_U_iso_or_equiv
_atom_site_adp_type
_atom_site_occupancy
_atom_site_symmetry_multiplicity
_atom_site_calc_flag
_atom_site_refinement_flags
_atom_site_disorder_assembly
_atom_site_disorder_group
Fe1 Fe 0.91590(6) 0.24847(3) 0.63026(3) 0.03145(18) Uani 1 1 d . . .
N11 N 0.7882(3) 0.25829(17) 0.55663(13) 0.0233(7) Uani 1 1 d . . .
N21 N 0.9116(3) 0.35790(18) 0.65265(14) 0.0257(7) Uani 1 1 d . . .
C11 C 0.6205(4) 0.3306(2) 0.47940(17) 0.0280(9) Uani 1 1 d . . .
C21 C 0.7251(4) 0.3230(2) 0.53654(17) 0.0238(8) Uani 1 1 d . . .
C31 C 0.7531(4) 0.3933(2) 0.56793(17) 0.0266(9) Uani 1 1 d . . .
H31A H 0.7053 0.4353 0.5503 0.032 Uiso 1 1 calc R . .
C41 C 0.8384(4) 0.4118(2) 0.62017(17) 0.0264(8) Uani 1 1 d . . .
C51 C 0.8369(4) 0.5009(2) 0.63588(18) 0.0347(10) Uani 1 1 d . . .
C61 C 0.5855(4) 0.2568(2) 0.44239(19) 0.0405(11) Uani 1 1 d . . .
H61A H 0.6679 0.2359 0.4281 0.061 Uiso 1 1 calc R . .
H61B H 0.5210 0.2688 0.4081 0.061 Uiso 1 1 calc R . .
H61C H 0.5456 0.2195 0.4679 0.061 Uiso 1 1 calc R . .
C71 C 0.4833(4) 0.3601(3) 0.5002(2) 0.0416(11) Uani 1 1 d . . .
H71A H 0.4993 0.4066 0.5235 0.062 Uiso 1 1 calc R . .
H71B H 0.4448 0.3216 0.5250 0.062 Uiso 1 1 calc R . .
H71C H 0.4203 0.3705 0.4650 0.062 Uiso 1 1 calc R . .
C81 C 0.6758(5) 0.3891(3) 0.43535(19) 0.0444(12) Uani 1 1 d . . .
H81A H 0.7612 0.3707 0.4223 0.067 Uiso 1 1 calc R . .
H81B H 0.6908 0.4377 0.4557 0.067 Uiso 1 1 calc R . .
H81C H 0.6102 0.3955 0.4005 0.067 Uiso 1 1 calc R . .
C91 C 0.6891(5) 0.5232(3) 0.6491(2) 0.0498(13) Uani 1 1 d . . .
H91A H 0.6861 0.5771 0.6588 0.075 Uiso 1 1 calc R . .
H91B H 0.6626 0.4935 0.6830 0.075 Uiso 1 1 calc R . .
H91C H 0.6269 0.5128 0.6137 0.075 Uiso 1 1 calc R . .
C101 C 0.8738(5) 0.5467(2) 0.5789(2) 0.0474(12) Uani 1 1 d . . .
H10A H 0.8735 0.6009 0.5877 0.071 Uiso 1 1 calc R . .
H10B H 0.8071 0.5358 0.5452 0.071 Uiso 1 1 calc R . .
H10C H 0.9635 0.5316 0.5687 0.071 Uiso 1 1 calc R . .
C111 C 0.9339(5) 0.5300(2) 0.6891(2) 0.0417(11) Uani 1 1 d . . .
H11A H 0.9222 0.5847 0.6936 0.063 Uiso 1 1 calc R . .
H11B H 1.0272 0.5192 0.6815 0.063 Uiso 1 1 calc R . .
H11C H 0.9133 0.5045 0.7260 0.063 Uiso 1 1 calc R . .
C12 C 0.7827(4) 0.1824(2) 0.52903(17) 0.0249(9) Uani 1 1 d . . .
C22 C 0.6932(4) 0.1263(2) 0.55010(18) 0.0300(9) Uani 1 1 d . . .
C32 C 0.7062(5) 0.0511(2) 0.5296(2) 0.0389(11) Uani 1 1 d . . .
H32A H 0.6488 0.0130 0.5428 0.047 Uiso 1 1 calc R . .
C42 C 0.8027(5) 0.0319(2) 0.4899(2) 0.0420(11) Uani 1 1 d . . .
H42A H 0.8107 -0.0190 0.4772 0.050 Uiso 1 1 calc R . .
C52 C 0.8870(4) 0.0876(2) 0.4692(2) 0.0396(11) Uani 1 1 d . . .
H52A H 0.9507 0.0739 0.4421 0.048 Uiso 1 1 calc R . .
C62 C 0.8794(4) 0.1640(2) 0.48761(17) 0.0290(9) Uani 1 1 d . . .
C72 C 0.5805(4) 0.1467(3) 0.5906(2) 0.0397(11) Uani 1 1 d . . .
H72A H 0.5831 0.2027 0.5965 0.048 Uiso 1 1 calc R . .
C82 C 0.4388(5) 0.1263(4) 0.5633(3) 0.078(2) Uani 1 1 d . . .
H82A H 0.4229 0.1495 0.5236 0.117 Uiso 1 1 calc R . .
H82B H 0.3721 0.1452 0.5891 0.117 Uiso 1 1 calc R . .
H82C H 0.4307 0.0713 0.5596 0.117 Uiso 1 1 calc R . .
C92 C 0.5980(6) 0.1098(5) 0.6533(3) 0.102(3) Uani 1 1 d . . .
H92A H 0.6874 0.1221 0.6727 0.154 Uiso 1 1 calc R . .
H92B H 0.5891 0.0548 0.6493 0.154 Uiso 1 1 calc R . .
H92C H 0.5285 0.1290 0.6776 0.154 Uiso 1 1 calc R . .
C102 C 0.9726(4) 0.2244(3) 0.46221(19) 0.0360(10) Uani 1 1 d . . .
H10D H 0.9489 0.2749 0.4785 0.043 Uiso 1 1 calc R . .
C112 C 0.9516(5) 0.2284(3) 0.3919(2) 0.0510(13) Uani 1 1 d . . .
H11D H 0.8567 0.2391 0.3794 0.076 Uiso 1 1 calc R . .
H11E H 0.9769 0.1799 0.3750 0.076 Uiso 1 1 calc R . .
H11F H 1.0082 0.2686 0.3776 0.076 Uiso 1 1 calc R . .
C122 C 1.1254(5) 0.2090(3) 0.4812(2) 0.0565(14) Uani 1 1 d . . .
H12A H 1.1404 0.2074 0.5249 0.085 Uiso 1 1 calc R . .
H12B H 1.1800 0.2495 0.4659 0.085 Uiso 1 1 calc R . .
H12C H 1.1515 0.1605 0.4646 0.085 Uiso 1 1 calc R . .
C13 C 0.9885(4) 0.3695(2) 0.71118(17) 0.0274(9) Uani 1 1 d . . .
C23 C 0.9184(4) 0.3702(2) 0.76434(18) 0.0333(10) Uani 1 1 d . . .
C33 C 0.9953(5) 0.3830(3) 0.81946(19) 0.0456(12) Uani 1 1 d . . .
H33A H 0.9510 0.3840 0.8552 0.055 Uiso 1 1 calc R . .
C43 C 1.1350(5) 0.3943(3) 0.8228(2) 0.0455(12) Uani 1 1 d . . .
H43A H 1.1831 0.4067 0.8600 0.055 Uiso 1 1 calc R . .
C53 C 1.2033(5) 0.3873(3) 0.7714(2) 0.0410(11) Uani 1 1 d . . .
H53A H 1.2985 0.3925 0.7746 0.049 Uiso 1 1 calc R . .
C63 C 1.1340(4) 0.3725(2) 0.71433(18) 0.0309(9) Uani 1 1 d . . .
C73 C 0.7635(5) 0.3551(3) 0.7624(2) 0.0437(11) Uani 1 1 d . . .
H73A H 0.7246 0.3616 0.7200 0.052 Uiso 1 1 calc R . .
C83 C 0.7381(6) 0.2722(3) 0.7809(3) 0.0674(17) Uani 1 1 d . . .
H83A H 0.7839 0.2378 0.7552 0.101 Uiso 1 1 calc R . .
H83B H 0.6411 0.2618 0.7766 0.101 Uiso 1 1 calc R . .
H83C H 0.7733 0.2646 0.8227 0.101 Uiso 1 1 calc R . .
C93 C 0.6885(5) 0.4114(3) 0.8022(2) 0.0580(14) Uani 1 1 d . . .
H93A H 0.5921 0.3993 0.7990 0.087 Uiso 1 1 calc R . .
H93B H 0.7011 0.4633 0.7885 0.087 Uiso 1 1 calc R . .
H93C H 0.7256 0.4067 0.8440 0.087 Uiso 1 1 calc R . .
C103 C 1.2127(4) 0.3602(3) 0.6583(2) 0.0388(10) Uani 1 1 d . . .
H10E H 1.1591 0.3230 0.6323 0.047 Uiso 1 1 calc R . .
C113 C 1.2247(6) 0.4318(3) 0.6201(2) 0.0614(15) Uani 1 1 d . . .
H11G H 1.1349 0.4536 0.6103 0.092 Uiso 1 1 calc R . .
H11H H 1.2644 0.4187 0.5831 0.092 Uiso 1 1 calc R . .
H11I H 1.2823 0.4688 0.6426 0.092 Uiso 1 1 calc R . .
C123 C 1.3546(5) 0.3236(4) 0.6736(3) 0.0728(18) Uani 1 1 d . . .
H12D H 1.3452 0.2775 0.6970 0.109 Uiso 1 1 calc R . .
H12E H 1.4132 0.3594 0.6969 0.109 Uiso 1 1 calc R . .
H12F H 1.3944 0.3111 0.6365 0.109 Uiso 1 1 calc R . .
S14 S 1.05244(12) 0.11728(6) 0.66917(5) 0.0388(3) Uani 1 1 d . . .
O14 O 0.9168(3) 0.14528(18) 0.68299(15) 0.0516(9) Uani 1 1 d . . .
O24 O 1.1060(3) 0.17859(19) 0.63221(14) 0.0511(9) Uani 1 1 d . . .
O34 O 1.0621(4) 0.04050(18) 0.64942(17) 0.0728(12) Uani 1 1 d . . .
C14 C 1.1549(6) 0.1215(3) 0.7419(2) 0.0608(15) Uani 1 1 d . . .
F14 F 1.2836(4) 0.1065(3) 0.7352(2) 0.1109(15) Uani 1 1 d . . .
F24 F 1.1463(4) 0.1897(2) 0.76711(16) 0.1005(13) Uani 1 1 d . . .
F34 F 1.1091(4) 0.0693(2) 0.77917(15) 0.0940(12) Uani 1 1 d . . .

loop_
_atom_site_aniso_label
_atom_site_aniso_U_11
_atom_site_aniso_U_22
_atom_site_aniso_U_33
_atom_site_aniso_U_23
_atom_site_aniso_U_13
_atom_site_aniso_U_12
Fe1 0.0371(3) 0.0239(3) 0.0313(3) 0.0025(3) -0.0078(2) 0.0064(3)
N11 0.0238(16) 0.0219(17) 0.0238(16) 0.0001(13) -0.0003(12) 0.0023(14)
N21 0.0278(18) 0.0241(17) 0.0242(16) 0.0009(14) -0.0028(14) 0.0014(14)
C11 0.029(2) 0.027(2) 0.026(2) 0.0022(17) -0.0025(17) 0.0020(17)
C21 0.018(2) 0.027(2) 0.026(2) -0.0001(16) 0.0035(15) 0.0011(16)
C31 0.031(2) 0.0174(19) 0.030(2) 0.0027(16) -0.0061(17) 0.0077(16)
C41 0.029(2) 0.024(2) 0.027(2) -0.0002(17) 0.0043(16) 0.0013(17)
C51 0.047(3) 0.021(2) 0.034(2) 0.0007(17) -0.005(2) 0.0000(19)
C61 0.042(3) 0.038(3) 0.040(2) -0.005(2) -0.0106(19) 0.003(2)
C71 0.035(3) 0.045(3) 0.043(3) -0.004(2) -0.007(2) 0.006(2)
C81 0.053(3) 0.046(3) 0.033(2) 0.008(2) -0.004(2) -0.003(2)
C91 0.058(3) 0.038(3) 0.052(3) -0.007(2) -0.003(2) 0.017(2)
C101 0.066(3) 0.026(2) 0.048(3) 0.003(2) -0.008(2) -0.005(2)
C111 0.058(3) 0.023(2) 0.042(3) -0.0041(19) -0.011(2) -0.001(2)
C12 0.022(2) 0.026(2) 0.026(2) -0.0006(16) -0.0041(16) 0.0013(16)
C22 0.027(2) 0.028(2) 0.033(2) 0.0048(18) -0.0027(18) 0.0016(18)
C32 0.036(3) 0.025(2) 0.054(3) 0.002(2) -0.004(2) -0.0039(19)
C42 0.043(3) 0.022(2) 0.059(3) -0.008(2) -0.005(2) 0.005(2)
C52 0.034(3) 0.038(3) 0.047(3) -0.014(2) 0.002(2) 0.007(2)
C62 0.026(2) 0.030(2) 0.031(2) -0.0008(17) -0.0030(17) 0.0013(17)
C72 0.042(3) 0.032(2) 0.046(3) -0.002(2) 0.013(2) -0.009(2)
C82 0.033(3) 0.135(6) 0.067(4) 0.004(4) 0.006(3) 0.009(3)
C92 0.049(4) 0.200(9) 0.060(4) 0.036(5) 0.012(3) 0.001(4)
C102 0.033(2) 0.040(2) 0.037(2) -0.0075(19) 0.0109(19) -0.0033(19)
C112 0.050(3) 0.061(3) 0.043(3) 0.003(2) 0.007(2) 0.000(2)
C122 0.032(3) 0.087(4) 0.051(3) 0.009(3) 0.003(2) -0.014(3)
C13 0.032(2) 0.023(2) 0.026(2) 0.0050(16) -0.0051(17) 0.0022(17)
C23 0.037(2) 0.032(2) 0.031(2) 0.0028(18) 0.0015(18) 0.0035(19)
C33 0.060(3) 0.054(3) 0.023(2) 0.002(2) 0.003(2) 0.003(3)
C43 0.049(3) 0.053(3) 0.031(2) 0.002(2) -0.013(2) 0.000(2)
C53 0.032(2) 0.044(3) 0.045(3) 0.006(2) -0.007(2) -0.001(2)
C63 0.032(2) 0.025(2) 0.035(2) 0.0072(18) -0.0015(18) -0.0045(17)
C73 0.038(3) 0.055(3) 0.040(3) 0.002(2) 0.010(2) -0.001(2)
C83 0.064(4) 0.059(4) 0.085(4) -0.009(3) 0.036(3) -0.013(3)
C93 0.052(3) 0.061(3) 0.064(4) -0.001(3) 0.020(3) 0.001(3)
C103 0.035(3) 0.037(2) 0.044(3) 0.000(2) 0.005(2) -0.003(2)
C113 0.078(4) 0.052(3) 0.060(3) 0.012(3) 0.031(3) 0.003(3)
C123 0.051(3) 0.102(5) 0.069(4) 0.023(4) 0.022(3) 0.026(3)
S14 0.0479(7) 0.0301(6) 0.0380(6) 0.0055(5) 0.0008(5) 0.0088(5)
O14 0.045(2) 0.049(2) 0.061(2) 0.0169(17) 0.0058(16) 0.0122(16)
O24 0.054(2) 0.051(2) 0.0493(19) 0.0145(17) 0.0103(16) 0.0083(17)
O34 0.116(3) 0.0292(19) 0.071(3) -0.0032(17) -0.002(2) 0.024(2)
C14 0.076(4) 0.051(3) 0.052(3) 0.014(3) -0.009(3) 0.014(3)
F14 0.052(2) 0.141(4) 0.132(3) 0.033(3) -0.029(2) 0.022(2)
F24 0.152(4) 0.071(2) 0.069(2) -0.0092(19) -0.046(2) 0.012(2)
F34 0.137(3) 0.090(3) 0.053(2) 0.0362(19) -0.001(2) 0.012(2)

loop_
_atom_type_symbol
_atom_type_description
_atom_type_scat_dispersion_real
_atom_type_scat_dispersion_imag
_atom_type_scat_source
C C 0.0033 0.0016 'International Tables Vol C Tables 4.2.6.8 and 6.1.1.4'
H H 0.0000 0.0000 'International Tables Vol C Tables 4.2.6.8 and 6.1.1.4'
N N 0.0061 0.0033 'International Tables Vol C Tables 4.2.6.8 and 6.1.1.4'
O O 0.0106 0.0060 'International Tables Vol C Tables 4.2.6.8 and 6.1.1.4'
F F 0.0171 0.0103 'International Tables Vol C Tables 4.2.6.8 and 6.1.1.4'
S S 0.1246 0.1234 'International Tables Vol C Tables 4.2.6.8 and 6.1.1.4'
Fe Fe 0.3463 0.8444 'International Tables Vol C Tables 4.2.6.8 and 6.1.1.4'

loop_
_geom_angle_atom_site_label_1
_geom_angle_atom_site_label_2
_geom_angle_atom_site_label_3
_geom_angle
_geom_angle_site_symmetry_1
_geom_angle_site_symmetry_3
_geom_angle_publ_flag
N11 Fe1 N21 95.56(12) . . ?
N11 Fe1 O14 119.57(13) . . ?
N21 Fe1 O14 132.41(14) . . ?
N11 Fe1 O24 122.21(12) . . ?
N21 Fe1 O24 124.18(13) . . ?
O14 Fe1 O24 64.40(12) . . ?
N11 Fe1 S14 125.90(9) . . ?
N21 Fe1 S14 138.34(9) . . ?
O14 Fe1 S14 32.17(9) . . ?
O24 Fe1 S14 32.28(8) . . ?
C21 N11 C12 128.7(3) . . ?
C21 N11 Fe1 125.9(2) . . ?
C12 N11 Fe1 105.3(2) . . ?
C41 N21 C13 125.9(3) . . ?
C41 N21 Fe1 124.2(3) . . ?
C13 N21 Fe1 109.7(2) . . ?
C81 C11 C61 106.9(3) . . ?
C81 C11 C71 109.4(3) . . ?
C61 C11 C71 106.0(3) . . ?
C81 C11 C21 108.9(3) . . ?
C61 C11 C21 117.2(3) . . ?
C71 C11 C21 108.3(3) . . ?
N11 C21 C31 120.0(3) . . ?
N11 C21 C11 126.1(3) . . ?
C31 C21 C11 113.9(3) . . ?
C41 C31 C21 132.4(3) . . ?
N21 C41 C31 121.9(3) . . ?
N21 C41 C51 125.3(3) . . ?
C31 C41 C51 112.8(3) . . ?
C111 C51 C91 107.3(4) . . ?
C111 C51 C101 106.2(4) . . ?
C91 C51 C101 108.2(4) . . ?
C111 C51 C41 118.2(3) . . ?
C91 C51 C41 108.2(3) . . ?
C101 C51 C41 108.4(3) . . ?
C62 C12 C22 121.8(4) . . ?
C62 C12 N11 118.4(3) . . ?
C22 C12 N11 119.2(3) . . ?
C32 C22 C12 117.5(4) . . ?
C32 C22 C72 120.1(4) . . ?
C12 C22 C72 122.3(4) . . ?
C42 C32 C22 121.3(4) . . ?
C52 C42 C32 120.1(4) . . ?
C42 C52 C62 121.7(4) . . ?
C52 C62 C12 117.5(4) . . ?
C52 C62 C102 119.9(4) . . ?
C12 C62 C102 122.5(3) . . ?
C82 C72 C92 106.8(4) . . ?
C82 C72 C22 113.6(4) . . ?
C92 C72 C22 114.1(4) . . ?
C62 C102 C122 112.2(4) . . ?
C62 C102 C112 111.6(4) . . ?
C122 C102 C112 108.5(4) . . ?
C23 C13 C63 121.3(3) . . ?
C23 C13 N21 119.3(3) . . ?
C63 C13 N21 119.1(3) . . ?
C33 C23 C13 117.6(4) . . ?
C33 C23 C73 120.5(4) . . ?
C13 C23 C73 121.9(4) . . ?
C43 C33 C23 121.8(4) . . ?
C33 C43 C53 119.9(4) . . ?
C43 C53 C63 121.8(4) . . ?
C53 C63 C13 116.9(4) . . ?
C53 C63 C103 120.9(4) . . ?
C13 C63 C103 122.1(4) . . ?
C83 C73 C93 110.4(4) . . ?
C83 C73 C23 109.8(4) . . ?
C93 C73 C23 113.2(4) . . ?
C113 C103 C63 113.8(4) . . ?
C113 C103 C123 110.4(4) . . ?
C63 C103 C123 113.1(4) . . ?
O34 S14 O24 118.6(2) . . ?
O34 S14 O14 117.7(2) . . ?
O24 S14 O14 104.42(19) . . ?
O34 S14 C14 105.3(2) . . ?
O24 S14 C14 105.4(2) . . ?
O14 S14 C14 103.9(2) . . ?
O34 S14 Fe1 137.34(17) . . ?
O24 S14 Fe1 53.86(13) . . ?
O14 S14 Fe1 50.68(13) . . ?
C14 S14 Fe1 117.24(18) . . ?
S14 O14 Fe1 97.15(17) . . ?
S14 O24 Fe1 93.86(16) . . ?
F14 C14 F24 109.1(5) . . ?
F14 C14 F34 108.4(5) . . ?
F24 C14 F34 108.4(5) . . ?
F14 C14 S14 110.7(4) . . ?
F24 C14 S14 111.0(4) . . ?
F34 C14 S14 109.2(4) . . ?

loop_
_geom_bond_atom_site_label_1
_geom_bond_atom_site_label_2
_geom_bond_distance
_geom_bond_site_symmetry_2
_geom_bond_publ_flag
Fe1 N11 1.959(3) . ?
Fe1 N21 1.961(3) . ?
Fe1 O14 2.131(3) . ?
Fe1 O24 2.213(3) . ?
Fe1 S14 2.7338(12) . ?
N11 C21 1.335(5) . ?
N11 C12 1.448(4) . ?
N21 C41 1.341(5) . ?
N21 C13 1.444(5) . ?
C11 C81 1.534(6) . ?
C11 C61 1.538(5) . ?
C11 C71 1.541(6) . ?
C11 C21 1.551(5) . ?
C21 C31 1.416(5) . ?
C31 C41 1.394(5) . ?
C41 C51 1.584(5) . ?
C51 C111 1.523(6) . ?
C51 C91 1.545(6) . ?
C51 C101 1.552(6) . ?
C12 C62 1.406(5) . ?
C12 C22 1.413(5) . ?
C22 C32 1.389(6) . ?
C22 C72 1.517(6) . ?
C32 C42 1.382(6) . ?
C42 C52 1.374(6) . ?
C52 C62 1.388(6) . ?
C62 C102 1.526(6) . ?
C72 C82 1.499(7) . ?
C72 C92 1.516(7) . ?
C102 C122 1.536(6) . ?
C102 C112 1.543(6) . ?
C13 C23 1.407(5) . ?
C13 C63 1.415(5) . ?
C23 C33 1.384(6) . ?
C23 C73 1.531(6) . ?
C33 C43 1.372(6) . ?
C43 C53 1.369(6) . ?
C53 C63 1.395(6) . ?
C63 C103 1.525(6) . ?
C73 C83 1.521(7) . ?
C73 C93 1.540(6) . ?
C103 C113 1.510(6) . ?
C103 C123 1.532(6) . ?
S14 O34 1.406(3) . ?
S14 O24 1.463(3) . ?
S14 O14 1.467(3) . ?
S14 C14 1.809(6) . ?
C14 F14 1.303(6) . ?
C14 F24 1.312(6) . ?
C14 F34 1.326(6) . ?
